data_4509938
loop_
_publ_author_name
'Hundal, Geeta'
'Hundal, Maninder Singh'
'Hwang, Young Kyu'
'Chang, Jong San'

_publ_section_title
;
 Supramolecular Interactions between Finite Tapes of Water Molecules and
 Hydrated Metal Ions To Produce Infinite Two-Dimensional Cationic Layers
 of Water Molecules
;
_journal_issue 1
_journal_name_full 'Crystal Growth &amp; Design'
_journal_page_first 172
_journal_paper_doi 10.1021/cg401358p
_journal_volume 14
_journal_year 2014
_chemical_formula_moiety 'C14 H10 N2 Ni O10, H12 Ni O6, 4(H2 O)'
_chemical_formula_sum 'C14 H30 N2 Ni2 O20'
_chemical_formula_weight 663.77
_chemical_name_systematic
; 
 ? 
;
_space_group_IT_number 2
_symmetry_cell_setting triclinic
_symmetry_space_group_name_Hall '-P 1'
_symmetry_space_group_name_H-M 'P -1'
_atom_sites_solution_hydrogens geom
_atom_sites_solution_primary direct
_atom_sites_solution_secondary difmap
_audit_creation_method SHELXL-97
_cell_angle_alpha 109.4850(10)
_cell_angle_beta 96.911(2)
_cell_angle_gamma 99.708(2)
_cell_formula_units_Z 2
_cell_length_a 7.1646(4)
_cell_length_b 11.6664(6)
_cell_length_c 16.2037(8)
_cell_measurement_reflns_used 9879
_cell_measurement_temperature 100(2)
_cell_measurement_theta_max 28.49
_cell_measurement_theta_min 2.69
_cell_volume 1235.61(11)
_computing_cell_refinement 'Bruker SAINT'
_computing_data_collection 'Bruker APEX2'
_computing_data_reduction 'Bruker SAINT'
_computing_structure_refinement 'SHELXL-97 (Sheldrick, 2008)'
_computing_structure_solution 'SHELXS-86 (Sheldrick, 2008)'
_diffrn_ambient_temperature 100(2)
_diffrn_measured_fraction_theta_full 0.975
_diffrn_measured_fraction_theta_max 0.975
_diffrn_measurement_device_type 'Bruker APEX-II CCD'
_diffrn_measurement_method '\f and \w scans'
_diffrn_radiation_monochromator graphite
_diffrn_radiation_source 'sealed tube'
_diffrn_radiation_type MoK\a
_diffrn_radiation_wavelength 0.71073
_diffrn_reflns_av_R_equivalents 0.0211
_diffrn_reflns_av_sigmaI/netI 0.0225
_diffrn_reflns_limit_h_max 9
_diffrn_reflns_limit_h_min -9
_diffrn_reflns_limit_k_max 15
_diffrn_reflns_limit_k_min -15
_diffrn_reflns_limit_l_max 21
_diffrn_reflns_limit_l_min -21
_diffrn_reflns_number 20752
_diffrn_reflns_theta_full 28.49
_diffrn_reflns_theta_max 28.49
_diffrn_reflns_theta_min 1.36
_exptl_absorpt_coefficient_mu 1.620
_exptl_absorpt_correction_T_max 0.74570
_exptl_absorpt_correction_T_min 0.5975
_exptl_absorpt_correction_type multi-scan
_exptl_absorpt_process_details 'SADABS-2008/1 - Bruker AXS area detector scaling and absorption correction'
_exptl_crystal_colour green
_exptl_crystal_density_diffrn 1.784
_exptl_crystal_density_method 'not measured'
_exptl_crystal_description Block
_exptl_crystal_F_000 688
_exptl_crystal_size_max 0.35
_exptl_crystal_size_mid 0.20
_exptl_crystal_size_min 0.15
_refine_diff_density_max 3.106
_refine_diff_density_min -1.280
_refine_diff_density_rms 0.199
_refine_ls_extinction_method none
_refine_ls_goodness_of_fit_ref 1.021
_refine_ls_hydrogen_treatment mixed
_refine_ls_matrix_type full
_refine_ls_number_parameters 418
_refine_ls_number_reflns 6107
_refine_ls_number_restraints 25
_refine_ls_restrained_S_all 1.019
_refine_ls_R_factor_all 0.0627
_refine_ls_R_factor_gt 0.0582
_refine_ls_shift/su_max 0.001
_refine_ls_shift/su_mean 0.000
_refine_ls_structure_factor_coef Fsqd
_refine_ls_weighting_details 'calc w=1/[\s^2^(Fo^2^)+(0.0826P)^2^+15.8854P] where P=(Fo^2^+2Fc^2^)/3'
_refine_ls_weighting_scheme calc
_refine_ls_wR_factor_gt 0.1907
_refine_ls_wR_factor_ref 0.1937
_reflns_number_gt 5498
_reflns_number_total 6107
_reflns_threshold_expression >2sigma(I)
_cod_data_source_file cg401358p_si_008.cif
_cod_data_source_block shelxl
_cod_depositor_comments
;
The following automatic conversions were performed:

'_symmetry_cell_setting' value 'TRICLINIC' changed to 'triclinic'
according to
/usr/data/users/saulius/automatic-downloads/current/ACS/lib/dictionaries/cif_core.dic
dictionary named 'cif_core.dic' version 2.4.2 from 2011-04-26.

Automatic conversion script
Id: cif_fix_values 2281 2013-09-26 08:29:07Z andrius 
;
_cod_original_cell_volume 1235.60(11)
_cod_database_code 4509938

loop_
_symmetry_equiv_pos_as_xyz
'x, y, z'
'-x, -y, -z'

loop_
_atom_site_label
_atom_site_type_symbol
_atom_site_fract_x
_atom_site_fract_y
_atom_site_fract_z
_atom_site_U_iso_or_equiv
_atom_site_adp_type
_atom_site_occupancy
_atom_site_symmetry_multiplicity
_atom_site_calc_flag
_atom_site_refinement_flags
C1 C 0.2668(6) 0.5708(4) 0.9451(3) 0.0093(8) Uani 1 1 d .
H1 H 0.2734 0.6527 0.9449 0.011 Uiso 1 1 calc R
C2 C 0.2572(6) 0.5506(4) 1.0247(3) 0.0091(8) Uani 1 1 d .
C3 C 0.2490(6) 0.4302(4) 1.0247(3) 0.0112(8) Uani 1 1 d .
H3 H 0.2434 0.4137 1.0781 0.013 Uiso 1 1 calc R
C4 C 0.2494(7) 0.3343(4) 0.9452(3) 0.0112(8) Uani 1 1 d .
H4 H 0.2434 0.2516 0.9435 0.013 Uiso 1 1 calc R
C5 C 0.2584(6) 0.3619(4) 0.8693(3) 0.0098(8) Uani 1 1 d .
C6 C 0.2535(6) 0.2649(4) 0.7787(3) 0.0097(8) Uani 1 1 d .
C7 C 0.2578(6) 0.6595(4) 1.1088(3) 0.0092(8) Uani 1 1 d .
C8 C 0.2861(6) 0.6252(4) 0.6260(3) 0.0086(8) Uani 1 1 d .
C9 C 0.2868(7) 0.6590(4) 0.5522(3) 0.0124(8) Uani 1 1 d .
H9 H 0.3077 0.7443 0.5584 0.015 Uiso 1 1 calc R
C10 C 0.2563(7) 0.5658(4) 0.4685(3) 0.0109(8) Uani 1 1 d .
H10 H 0.2597 0.5872 0.4170 0.013 Uiso 1 1 calc R
C11 C 0.2209(6) 0.4410(4) 0.4604(3) 0.0088(8) Uani 1 1 d .
C12 C 0.2243(6) 0.4150(4) 0.5387(3) 0.0093(8) Uani 1 1 d .
H12 H 0.2022 0.3304 0.5343 0.011 Uiso 1 1 calc R
C13 C 0.3143(6) 0.7201(4) 0.7193(3) 0.0098(8) Uani 1 1 d .
C14 C 0.1711(6) 0.3354(4) 0.3713(3) 0.0088(8) Uani 1 1 d .
N1 N 0.2671(5) 0.4787(3) 0.8688(2) 0.0086(7) Uani 1 1 d .
N2 N 0.2575(5) 0.5045(3) 0.6198(2) 0.0087(7) Uani 1 1 d .
O1 O 0.2475(5) 0.3020(3) 0.7134(2) 0.0103(6) Uani 1 1 d .
O2 O 0.2525(5) 0.1563(3) 0.7744(2) 0.0135(6) Uani 1 1 d .
O3 O 0.2485(6) 0.7615(3) 1.0999(2) 0.0186(7) Uani 1 1 d .
O4 O 0.2684(5) 0.6410(3) 1.1811(2) 0.0120(6) Uani 1 1 d .
O5 O 0.2975(5) 0.6778(3) 0.7813(2) 0.0106(6) Uani 1 1 d .
O6 O 0.3535(5) 0.8327(3) 0.7292(2) 0.0149(7) Uani 1 1 d .
O7 O 0.1156(6) 0.2274(3) 0.3693(2) 0.0168(7) Uani 1 1 d .
O8 O 0.1843(5) 0.3633(3) 0.3020(2) 0.0115(6) Uani 1 1 d .
O1W O 0.5591(5) 0.5218(3) 0.7677(2) 0.0123(6) Uani 1 1 d D
H11W H 0.608(8) 0.465(4) 0.771(4) 0.015 Uiso 1 1 d D
H12W H 0.611(8) 0.550(6) 0.734(4) 0.015 Uiso 1 1 d D
O2W O -0.0294(5) 0.4556(3) 0.7244(2) 0.0129(6) Uani 1 1 d D
H22W H -0.075(8) 0.417(4) 0.754(4) 0.015 Uiso 1 1 d D
H21W H -0.065(9) 0.520(3) 0.737(4) 0.015 Uiso 1 1 d D
O3W O 0.2649(5) 0.1096(3) 0.5073(2) 0.0135(6) Uani 1 1 d D
H31W H 0.349(7) 0.136(6) 0.553(3) 0.016 Uiso 1 1 d D
H32W H 0.309(9) 0.100(6) 0.462(3) 0.016 Uiso 1 1 d D
O4W O -0.0640(5) 0.1634(3) 0.5758(2) 0.0127(6) Uani 1 1 d D
H41W H 0.020(7) 0.202(5) 0.621(3) 0.015 Uiso 1 1 d D
H42W H -0.168(5) 0.166(6) 0.592(4) 0.015 Uiso 1 1 d D
O5W O 0.1187(5) -0.0340(3) 0.6083(2) 0.0139(6) Uani 1 1 d D
H51W H 0.072(9) -0.087(5) 0.627(4) 0.017 Uiso 1 1 d D
H52W H 0.154(9) 0.025(4) 0.656(2) 0.017 Uiso 1 1 d D
O6W O 0.4021(5) 0.0215(3) 0.8836(2) 0.0150(7) Uani 1 1 d D
H61W H 0.372(9) -0.037(4) 0.836(2) 0.018 Uiso 1 1 d D
H62W H 0.442(9) 0.089(3) 0.879(5) 0.018 Uiso 1 1 d D
O7W O 0.7712(5) 0.0996(3) 1.0097(2) 0.0151(7) Uani 1 1 d D
H72W H 0.788(10) 0.153(5) 0.987(4) 0.018 Uiso 1 1 d D
H71W H 0.870(6) 0.120(6) 1.047(3) 0.018 Uiso 1 1 d D
O8W O 0.4261(5) 0.1651(3) 1.0685(2) 0.0120(6) Uani 1 1 d D
H81W H 0.509(7) 0.217(5) 1.109(3) 0.014 Uiso 1 1 d D
H82W H 0.328(6) 0.165(6) 1.090(4) 0.014 Uiso 1 1 d D
O9W O 0.5942(5) 0.1673(3) 0.6382(2) 0.0163(7) Uani 1 1 d D
H91W H 0.582(10) 0.101(4) 0.646(5) 0.020 Uiso 1 1 d D
H92W H 0.601(10) 0.224(4) 0.685(3) 0.020 Uiso 1 1 d D
O10W O -0.0990(5) 0.0435(3) 0.8040(2) 0.0166(7) Uani 1 1 d D
H102 H 0.006(5) 0.081(6) 0.801(5) 0.020 Uiso 1 1 d D
H101 H -0.149(9) 0.100(4) 0.828(4) 0.020 Uiso 1 1 d D
O11W O 0.9066(5) -0.1561(3) 0.8595(2) 0.0135(6) Uani 1 1 d D
H111 H 0.897(9) -0.215(4) 0.813(3) 0.016 Uiso 1 1 d D
H112 H 0.917(9) -0.091(4) 0.851(4) 0.016 Uiso 1 1 d D
O12W O 0.6091(5) 0.9474(3) 0.6532(2) 0.0157(7) Uani 1 1 d D
H121 H 0.522(7) 0.912(6) 0.670(4) 0.019 Uiso 1 1 d D
H122 H 0.710(6) 0.952(6) 0.684(4) 0.019 Uiso 1 1 d D
Ni1 Ni 0.26641(8) 0.48938(5) 0.74423(4) 0.00718(16) Uani 1 1 d .
Ni2 Ni 0.0000 0.0000 0.5000 0.01160(19) Uani 1 2 d S
Ni3 Ni 0.5000 0.0000 1.0000 0.0119(2) Uani 1 2 d S

loop_
_atom_site_aniso_label
_atom_site_aniso_U_11
_atom_site_aniso_U_22
_atom_site_aniso_U_33
_atom_site_aniso_U_23
_atom_site_aniso_U_13
_atom_site_aniso_U_12
C1 0.0107(19) 0.0074(18) 0.0077(19) 0.0019(15) 0.0000(15) 0.0001(15)
C2 0.0105(19) 0.0106(19) 0.0075(19) 0.0052(15) 0.0015(15) 0.0018(15)
C3 0.012(2) 0.012(2) 0.0089(19) 0.0037(16) 0.0011(15) 0.0016(15)
C4 0.017(2) 0.0070(18) 0.009(2) 0.0032(16) 0.0011(16) 0.0015(15)
C5 0.0088(19) 0.0075(18) 0.0103(19) 0.0002(15) 0.0004(15) 0.0012(14)
C6 0.0119(19) 0.0076(18) 0.0075(19) 0.0004(15) 0.0009(15) 0.0022(15)
C7 0.014(2) 0.0069(18) 0.0070(18) 0.0025(15) 0.0020(15) 0.0032(15)
C8 0.0131(19) 0.0084(18) 0.0047(18) 0.0036(15) 0.0004(14) 0.0020(15)
C9 0.019(2) 0.0079(19) 0.010(2) 0.0046(16) 0.0014(16) 0.0007(16)
C10 0.017(2) 0.0084(19) 0.0061(19) 0.0034(15) -0.0003(15) 0.0003(16)
C11 0.0104(19) 0.0078(18) 0.0081(19) 0.0032(15) 0.0015(15) 0.0013(14)
C12 0.0122(19) 0.0067(18) 0.0085(19) 0.0027(15) 0.0009(15) 0.0014(15)
C13 0.0127(19) 0.0084(18) 0.0060(18) 0.0013(15) -0.0003(15) 0.0008(15)
C14 0.0114(19) 0.0081(18) 0.0070(18) 0.0030(15) 0.0013(14) 0.0021(15)
N1 0.0107(17) 0.0079(16) 0.0063(16) 0.0027(13) 0.0004(13) 0.0008(13)
N2 0.0120(17) 0.0070(16) 0.0074(16) 0.0032(13) 0.0019(13) 0.0019(13)
O1 0.0156(15) 0.0072(14) 0.0069(14) 0.0021(11) 0.0007(11) 0.0014(11)
O2 0.0225(17) 0.0075(14) 0.0110(15) 0.0043(12) 0.0030(13) 0.0029(12)
O3 0.039(2) 0.0118(16) 0.0097(15) 0.0062(13) 0.0070(14) 0.0111(15)
O4 0.0185(16) 0.0119(15) 0.0062(14) 0.0040(12) 0.0023(12) 0.0037(12)
O5 0.0149(15) 0.0086(14) 0.0078(14) 0.0029(11) 0.0025(12) 0.0010(11)
O6 0.0284(19) 0.0065(14) 0.0082(15) 0.0030(12) 0.0012(13) 0.0002(13)
O7 0.032(2) 0.0061(14) 0.0110(15) 0.0042(12) 0.0039(14) 0.0004(13)
O8 0.0168(16) 0.0118(14) 0.0062(14) 0.0046(12) 0.0016(12) 0.0017(12)
O1W 0.0137(15) 0.0129(15) 0.0152(16) 0.0107(13) 0.0048(12) 0.0025(12)
O2W 0.0114(15) 0.0165(16) 0.0159(16) 0.0121(13) 0.0037(12) 0.0028(12)
O3W 0.0138(16) 0.0157(16) 0.0097(15) 0.0046(13) 0.0021(12) -0.0003(12)
O4W 0.0141(16) 0.0102(15) 0.0095(15) -0.0011(12) 0.0014(12) 0.0014(12)
O5W 0.0216(17) 0.0090(15) 0.0092(15) 0.0035(12) 0.0004(13) -0.0001(13)
O6W 0.0271(18) 0.0096(15) 0.0093(15) 0.0049(12) 0.0016(13) 0.0047(13)
O7W 0.0142(16) 0.0161(16) 0.0156(17) 0.0096(14) 0.0005(13) -0.0013(13)
O8W 0.0145(16) 0.0092(14) 0.0097(15) 0.0013(12) 0.0013(12) 0.0008(12)
O9W 0.0189(17) 0.0137(16) 0.0144(16) 0.0025(13) 0.0040(13) 0.0037(13)
O10W 0.0210(18) 0.0123(16) 0.0167(17) 0.0045(13) 0.0069(14) 0.0036(13)
O11W 0.0179(16) 0.0099(15) 0.0112(15) 0.0024(12) 0.0013(12) 0.0030(12)
O12W 0.0186(17) 0.0161(16) 0.0126(16) 0.0065(13) 0.0035(13) 0.0011(13)
Ni1 0.0104(3) 0.0058(3) 0.0054(3) 0.00253(19) 0.00140(19) 0.00128(19)
Ni2 0.0136(4) 0.0097(4) 0.0102(4) 0.0031(3) 0.0017(3) 0.0007(3)
Ni3 0.0162(4) 0.0092(4) 0.0094(4) 0.0027(3) 0.0022(3) 0.0020(3)

loop_
_atom_type_symbol
_atom_type_description
_atom_type_scat_dispersion_real
_atom_type_scat_dispersion_imag
_atom_type_scat_source
C C 0.0030 0.0020 'International Tables Vol C Tables 4.2.6.8 and 6.1.1.4'
H H 0.0000 0.0000 'International Tables Vol C Tables 4.2.6.8 and 6.1.1.4'
N N 0.0060 0.0030 'International Tables Vol C Tables 4.2.6.8 and 6.1.1.4'
O O 0.0110 0.0060 'International Tables Vol C Tables 4.2.6.8 and 6.1.1.4'
Ni Ni 0.3390 1.1120 'International Tables Vol C Tables 4.2.6.8 and 6.1.1.4'

loop_
_geom_angle_atom_site_label_1
_geom_angle_atom_site_label_2
_geom_angle_atom_site_label_3
_geom_angle
_geom_angle_site_symmetry_1
_geom_angle_site_symmetry_3
N1 C1 C2 122.3(4) . .
N1 C1 H1 118.8 . .
C2 C1 H1 118.8 . .
C1 C2 C3 118.6(4) . .
C1 C2 C7 119.5(4) . .
C3 C2 C7 122.0(4) . .
C2 C3 C4 119.1(4) . .
C2 C3 H3 120.5 . .
C4 C3 H3 120.5 . .
C5 C4 C3 118.8(4) . .
C5 C4 H4 120.6 . .
C3 C4 H4 120.6 . .
N1 C5 C4 122.5(4) . .
N1 C5 C6 114.1(4) . .
C4 C5 C6 123.4(4) . .
O2 C6 O1 125.7(4) . .
O2 C6 C5 117.8(4) . .
O1 C6 C5 116.5(4) . .
O3 C7 O4 125.3(4) . .
O3 C7 C2 116.8(4) . .
O4 C7 C2 117.9(4) . .
N2 C8 C9 122.3(4) . .
N2 C8 C13 115.3(4) . .
C9 C8 C13 122.3(4) . .
C8 C9 C10 118.8(4) . .
C8 C9 H9 120.6 . .
C10 C9 H9 120.6 . .
C9 C10 C11 119.8(4) . .
C9 C10 H10 120.1 . .
C11 C10 H10 120.1 . .
C10 C11 C12 117.7(4) . .
C10 C11 C14 122.5(4) . .
C12 C11 C14 119.8(4) . .
N2 C12 C11 122.8(4) . .
N2 C12 H12 118.6 . .
C11 C12 H12 118.6 . .
O6 C13 O5 125.3(4) . .
O6 C13 C8 117.8(4) . .
O5 C13 C8 116.8(4) . .
O7 C14 O8 124.0(4) . .
O7 C14 C11 118.5(4) . .
O8 C14 C11 117.5(4) . .
C1 N1 C5 118.8(4) . .
C1 N1 Ni1 127.6(3) . .
C5 N1 Ni1 113.5(3) . .
C12 N2 C8 118.6(4) . .
C12 N2 Ni1 129.8(3) . .
C8 N2 Ni1 111.6(3) . .
C6 O1 Ni1 115.9(3) . .
C13 O5 Ni1 115.2(3) . .
Ni1 O1W H11W 117(5) . .
Ni1 O1W H12W 115(5) . .
H11W O1W H12W 107(6) . .
Ni1 O2W H22W 113(4) . .
Ni1 O2W H21W 110(4) . .
H22W O2W H21W 108(3) . .
Ni2 O3W H31W 121(5) . .
Ni2 O3W H32W 119(5) . .
H31W O3W H32W 113(7) . .
Ni2 O4W H41W 112(5) . .
Ni2 O4W H42W 122(5) . .
H41W O4W H42W 106(6) . .
Ni2 O5W H51W 127(5) . .
Ni2 O5W H52W 118(5) . .
H51W O5W H52W 99(6) . .
Ni3 O6W H61W 122(5) . .
Ni3 O6W H62W 117(5) . .
H61W O6W H62W 114(7) . .
Ni3 O7W H72W 121(5) . .
Ni3 O7W H71W 132(5) . .
H72W O7W H71W 102(7) . .
Ni3 O8W H81W 116(5) . .
Ni3 O8W H82W 121(5) . .
H81W O8W H82W 104(6) . .
H91W O9W H92W 110(7) . .
H102 O10W H101 102(7) . .
H111 O11W H112 112(7) . .
H121 O12W H122 107(7) . .
O1W Ni1 O5 86.98(13) . .
O1W Ni1 O1 90.64(13) . .
O5 Ni1 O1 176.62(13) . .
O1W Ni1 O2W 178.12(13) . .
O5 Ni1 O2W 93.49(14) . .
O1 Ni1 O2W 88.81(13) . .
O1W Ni1 N1 89.66(14) . .
O5 Ni1 N1 97.75(14) . .
O1 Ni1 N1 79.83(14) . .
O2W Ni1 N1 88.48(14) . .
O1W Ni1 N2 92.00(14) . .
O5 Ni1 N2 80.74(14) . .
O1 Ni1 N2 101.76(14) . .
O2W Ni1 N2 89.87(14) . .
N1 Ni1 N2 177.69(15) . .
O5W Ni2 O5W 180.0 . 2_556
O5W Ni2 O4W 86.20(14) . 2_556
O5W Ni2 O4W 93.80(14) 2_556 2_556
O5W Ni2 O4W 93.80(14) . .
O5W Ni2 O4W 86.20(14) 2_556 .
O4W Ni2 O4W 180.0(2) 2_556 .
O5W Ni2 O3W 88.47(14) . .
O5W Ni2 O3W 91.53(14) 2_556 .
O4W Ni2 O3W 94.43(14) 2_556 .
O4W Ni2 O3W 85.57(14) . .
O5W Ni2 O3W 91.53(14) . 2_556
O5W Ni2 O3W 88.47(14) 2_556 2_556
O4W Ni2 O3W 85.57(14) 2_556 2_556
O4W Ni2 O3W 94.43(14) . 2_556
O3W Ni2 O3W 180.0 . 2_556
O6W Ni3 O6W 179.999(2) . 2_657
O6W Ni3 O7W 88.08(15) . 2_657
O6W Ni3 O7W 91.92(15) 2_657 2_657
O6W Ni3 O7W 91.92(15) . .
O6W Ni3 O7W 88.08(15) 2_657 .
O7W Ni3 O7W 179.999(1) 2_657 .
O6W Ni3 O8W 91.43(13) . 2_657
O6W Ni3 O8W 88.57(13) 2_657 2_657
O7W Ni3 O8W 88.97(14) 2_657 2_657
O7W Ni3 O8W 91.03(14) . 2_657
O6W Ni3 O8W 88.57(13) . .
O6W Ni3 O8W 91.43(13) 2_657 .
O7W Ni3 O8W 91.03(14) 2_657 .
O7W Ni3 O8W 88.97(14) . .
O8W Ni3 O8W 179.999(2) 2_657 .

loop_
_geom_bond_atom_site_label_1
_geom_bond_atom_site_label_2
_geom_bond_distance
_geom_bond_site_symmetry_2
C1 N1 1.341(6) .
C1 C2 1.394(6) .
C1 H1 0.9500 .
C2 C3 1.396(6) .
C2 C7 1.521(6) .
C3 C4 1.398(6) .
C3 H3 0.9500 .
C4 C5 1.378(6) .
C4 H4 0.9500 .
C5 N1 1.356(6) .
C5 C6 1.517(6) .
C6 O2 1.244(5) .
C6 O1 1.270(5) .
C7 O3 1.256(5) .
C7 O4 1.257(5) .
C8 N2 1.356(5) .
C8 C9 1.378(6) .
C8 C13 1.512(6) .
C9 C10 1.390(6) .
C9 H9 0.9500 .
C10 C11 1.394(6) .
C10 H10 0.9500 .
C11 C12 1.398(6) .
C11 C14 1.507(6) .
C12 N2 1.341(6) .
C12 H12 0.9500 .
C13 O6 1.247(5) .
C13 O5 1.268(5) .
C14 O7 1.243(5) .
C14 O8 1.279(5) .
N1 Ni1 2.063(4) .
N2 Ni1 2.076(4) .
O1 Ni1 2.050(3) .
O5 Ni1 2.041(3) .
O1W Ni1 2.032(3) .
O1W H11W 0.81(5) .
O1W H12W 0.82(7) .
O2W Ni1 2.054(3) .
O2W H22W 0.82(5) .
O2W H21W 0.80(5) .
O3W Ni2 2.068(3) .
O3W H31W 0.83(5) .
O3W H32W 0.82(5) .
O4W Ni2 2.055(3) .
O4W H41W 0.83(5) .
O4W H42W 0.82(2) .
O5W Ni2 2.045(3) .
O5W H51W 0.82(6) .
O5W H52W 0.82(2) .
O6W Ni3 2.042(3) .
O6W H61W 0.82(2) .
O6W H62W 0.82(5) .
O7W Ni3 2.048(3) .
O7W H72W 0.82(6) .
O7W H71W 0.82(5) .
O8W Ni3 2.069(3) .
O8W H81W 0.82(5) .
O8W H82W 0.82(5) .
O9W H91W 0.82(6) .
O9W H92W 0.81(5) .
O10W H102 0.82(5) .
O10W H101 0.81(6) .
O11W H111 0.82(5) .
O11W H112 0.81(5) .
O12W H121 0.81(6) .
O12W H122 0.81(5) .
Ni2 O5W 2.045(3) 2_556
Ni2 O4W 2.055(3) 2_556
Ni2 O3W 2.068(3) 2_556
Ni3 O6W 2.042(3) 2_657
Ni3 O7W 2.048(3) 2_657
Ni3 O8W 2.069(3) 2_657

loop_
_geom_torsion_atom_site_label_1
_geom_torsion_atom_site_label_2
_geom_torsion_atom_site_label_3
_geom_torsion_atom_site_label_4
_geom_torsion
N1 C1 C2 C3 0.5(7)
N1 C1 C2 C7 179.9(4)
C1 C2 C3 C4 -0.5(7)
C7 C2 C3 C4 -179.8(4)
C2 C3 C4 C5 0.2(7)
C3 C4 C5 N1 0.0(7)
C3 C4 C5 C6 -178.1(4)
N1 C5 C6 O2 177.5(4)
C4 C5 C6 O2 -4.3(7)
N1 C5 C6 O1 -3.7(6)
C4 C5 C6 O1 174.5(4)
C1 C2 C7 O3 6.6(6)
C3 C2 C7 O3 -174.0(4)
C1 C2 C7 O4 -173.1(4)
C3 C2 C7 O4 6.3(6)
N2 C8 C9 C10 0.3(7)
C13 C8 C9 C10 -178.8(4)
C8 C9 C10 C11 1.7(7)
C9 C10 C11 C12 -2.2(7)
C9 C10 C11 C14 175.0(4)
C10 C11 C12 N2 0.9(7)
C14 C11 C12 N2 -176.4(4)
N2 C8 C13 O6 175.4(4)
C9 C8 C13 O6 -5.4(7)
N2 C8 C13 O5 -4.0(6)
C9 C8 C13 O5 175.2(4)
C10 C11 C14 O7 -170.2(4)
C12 C11 C14 O7 7.0(6)
C10 C11 C14 O8 8.1(6)
C12 C11 C14 O8 -174.7(4)
C2 C1 N1 C5 -0.3(6)
C2 C1 N1 Ni1 176.6(3)
C4 C5 N1 C1 0.0(6)
C6 C5 N1 C1 178.2(4)
C4 C5 N1 Ni1 -177.3(3)
C6 C5 N1 Ni1 1.0(5)
C11 C12 N2 C8 1.0(6)
C11 C12 N2 Ni1 179.2(3)
C9 C8 N2 C12 -1.6(7)
C13 C8 N2 C12 177.6(4)
C9 C8 N2 Ni1 179.9(4)
C13 C8 N2 Ni1 -0.9(5)
O2 C6 O1 Ni1 -176.7(4)
C5 C6 O1 Ni1 4.5(5)
O6 C13 O5 Ni1 -172.5(4)
C8 C13 O5 Ni1 6.8(5)
C13 O5 Ni1 O1W 86.8(3)
C13 O5 Ni1 O2W -95.0(3)
C13 O5 Ni1 N1 176.0(3)
C13 O5 Ni1 N2 -5.7(3)
C6 O1 Ni1 O1W 86.4(3)
C6 O1 Ni1 O2W -91.8(3)
C6 O1 Ni1 N1 -3.1(3)
C6 O1 Ni1 N2 178.6(3)
C1 N1 Ni1 O1W 93.3(4)
C5 N1 Ni1 O1W -89.8(3)
C1 N1 Ni1 O5 6.3(4)
C5 N1 Ni1 O5 -176.7(3)
C1 N1 Ni1 O1 -176.0(4)
C5 N1 Ni1 O1 0.9(3)
C1 N1 Ni1 O2W -87.0(4)
C5 N1 Ni1 O2W 90.0(3)
C12 N2 Ni1 O1W 98.4(4)
C8 N2 Ni1 O1W -83.3(3)
C12 N2 Ni1 O5 -175.0(4)
C8 N2 Ni1 O5 3.3(3)
C12 N2 Ni1 O1 7.4(4)
C8 N2 Ni1 O1 -174.4(3)
C12 N2 Ni1 O2W -81.4(4)
C8 N2 Ni1 O2W 96.8(3)
